data_4067166
loop_
_publ_author_name
'Cabrera, Alan R.'
'Schneider, Yanika'
'Valderrama, Mauricio'
'Fr\"ohlich, Roland'
'Kehr, Gerald'
'Erker, Gerhard'
'Rojas, Rene S.'

_publ_section_title
;
 Synthesis of a [(\p-Cyano-nacnac)Cp]zirconium Complex and Its Remote
 Activation for Ethylene Polymerization
;
_journal_issue 22
_journal_name_full Organometallics
_journal_page_first 6104
_journal_paper_doi 10.1021/om100866t
_journal_volume 29
_journal_year 2010
_chemical_formula_sum 'C53 H39 B Cl2 F15 N3 Zr'
_chemical_formula_weight 1175.80
_chemical_name_systematic
; 
 ? 
;
_space_group_IT_number 2
_symmetry_cell_setting triclinic
_symmetry_space_group_name_Hall '-P 1'
_symmetry_space_group_name_H-M 'P -1'
_atom_sites_solution_hydrogens geom
_atom_sites_solution_primary direct
_atom_sites_solution_secondary difmap
_audit_creation_method SHELXL-97
_cell_angle_alpha 101.636(1)
_cell_angle_beta 105.908(1)
_cell_angle_gamma 106.604(1)
_cell_formula_units_Z 2
_cell_length_a 11.5478(1)
_cell_length_b 13.8426(2)
_cell_length_c 18.8875(3)
_cell_measurement_reflns_used 5216
_cell_measurement_temperature 223(2)
_cell_measurement_theta_max 27.88
_cell_measurement_theta_min 4.08
_cell_volume 2650.95(7)
_computing_cell_refinement 'Collect (Nonius B.V., 1998)'
_computing_data_collection 'Collect (Nonius B.V., 1998)'
_computing_data_reduction 'Denzo-SMN (Otwinowski & Minor, 1997)'
_computing_molecular_graphics 'XP (BrukerAXS, 2000)'
_computing_publication_material 'SHELXL-97 (Sheldrick, 1997)'
_computing_structure_refinement 'SHELXL-97 (Sheldrick, 1997)'
_computing_structure_solution 'SHELXS-97 (Sheldrick, 1990)'
_diffrn_ambient_temperature 223(2)
_diffrn_measured_fraction_theta_full 0.972
_diffrn_measured_fraction_theta_max 0.972
_diffrn_measurement_device_type 'Nonius KappaCCD APEXII'
_diffrn_measurement_method '\w and \f scans'
_diffrn_radiation_monochromator 'Montel mirror'
_diffrn_radiation_source 'rotating anode Nonius FR591'
_diffrn_radiation_type MoK\a
_diffrn_radiation_wavelength 0.71073
_diffrn_reflns_av_R_equivalents 0.045
_diffrn_reflns_av_sigmaI/netI 0.0429
_diffrn_reflns_limit_h_max 15
_diffrn_reflns_limit_h_min -14
_diffrn_reflns_limit_k_max 18
_diffrn_reflns_limit_k_min -18
_diffrn_reflns_limit_l_max 24
_diffrn_reflns_limit_l_min -18
_diffrn_reflns_number 20995
_diffrn_reflns_theta_full 27.85
_diffrn_reflns_theta_max 27.85
_diffrn_reflns_theta_min 4.09
_exptl_absorpt_coefficient_mu 0.400
_exptl_absorpt_correction_T_max 0.9536
_exptl_absorpt_correction_T_min 0.9067
_exptl_absorpt_correction_type multi-scan
_exptl_absorpt_process_details 'Denzo (Otwinowski, Borek, Majewski & Minor, 2003)'
_exptl_crystal_colour colourless
_exptl_crystal_density_diffrn 1.473
_exptl_crystal_density_method 'not measured'
_exptl_crystal_description needle
_exptl_crystal_F_000 1184
_exptl_crystal_size_max 0.25
_exptl_crystal_size_mid 0.15
_exptl_crystal_size_min 0.12
_refine_diff_density_max 1.576
_refine_diff_density_min -0.806
_refine_diff_density_rms 0.089
_refine_ls_extinction_method none
_refine_ls_goodness_of_fit_ref 1.062
_refine_ls_hydrogen_treatment constr
_refine_ls_matrix_type full
_refine_ls_number_parameters 670
_refine_ls_number_reflns 12255
_refine_ls_number_restraints 36
_refine_ls_restrained_S_all 1.079
_refine_ls_R_factor_all 0.0746
_refine_ls_R_factor_gt 0.0643
_refine_ls_shift/su_max 0.001
_refine_ls_shift/su_mean 0.000
_refine_ls_structure_factor_coef Fsqd
_refine_ls_weighting_details 'calc w=1/[\s^2^(Fo^2^)+(0.0732P)^2^+5.8682P] where P=(Fo^2^+2Fc^2^)/3'
_refine_ls_weighting_scheme calc
_refine_ls_wR_factor_gt 0.1640
_refine_ls_wR_factor_ref 0.1762
_reflns_number_gt 10634
_reflns_number_total 12255
_reflns_threshold_expression >2sigma(I)
_cod_data_source_file om100866t_si_003.cif
_cod_data_source_block erk5238
_cod_original_cell_volume 2650.95(6)
_cod_original_sg_symbol_H-M P-1
_cod_database_code 4067166

loop_
_symmetry_equiv_pos_as_xyz
'x, y, z'
'-x, -y, -z'

loop_
_atom_site_label
_atom_site_type_symbol
_atom_site_fract_x
_atom_site_fract_y
_atom_site_fract_z
_atom_site_U_iso_or_equiv
_atom_site_adp_type
_atom_site_occupancy
_atom_site_symmetry_multiplicity
_atom_site_calc_flag
_atom_site_refinement_flags
Zr Zr 0.65228(3) 0.43319(2) 0.166071(18) 0.02890(10) Uani 1 1 d .
Cl2 Cl 0.88212(10) 0.46504(10) 0.19773(7) 0.0524(3) Uani 1 1 d .
Cl1 Cl 0.68221(10) 0.57077(8) 0.10032(5) 0.0443(2) Uani 1 1 d .
N1 N 0.6727(3) 0.4079(2) 0.28560(16) 0.0295(6) Uani 1 1 d .
C2 C 0.7357(3) 0.5044(3) 0.33040(18) 0.0293(6) Uani 1 1 d .
C3 C 0.7345(3) 0.5874(2) 0.29202(18) 0.0280(6) Uani 1 1 d .
C4 C 0.6150(3) 0.5974(3) 0.25068(19) 0.0297(6) Uani 1 1 d .
N5 N 0.5218(2) 0.5085(2) 0.20553(16) 0.0288(5) Uani 1 1 d .
C6 C 0.8037(4) 0.5375(3) 0.4155(2) 0.0426(9) Uani 1 1 d .
H6A H 0.7997 0.4752 0.4324 0.064 Uiso 1 1 calc R
H6B H 0.7625 0.5776 0.4413 0.064 Uiso 1 1 calc R
H6C H 0.8933 0.5812 0.4284 0.064 Uiso 1 1 calc R
C7 C 0.8517(3) 0.6729(3) 0.31372(19) 0.0305(6) Uani 1 1 d .
N8 N 0.9490(3) 0.7367(2) 0.32766(17) 0.0335(6) Uani 1 1 d .
C9 C 0.6060(4) 0.7040(3) 0.2565(2) 0.0427(9) Uani 1 1 d .
H9A H 0.5379 0.6996 0.2111 0.064 Uiso 1 1 calc R
H9B H 0.6876 0.7536 0.2600 0.064 Uiso 1 1 calc R
H9C H 0.5867 0.7282 0.3023 0.064 Uiso 1 1 calc R
B1 B 1.0781(4) 0.8168(3) 0.3273(2) 0.0325(8) Uani 1 1 d .
C11 C 0.6465(4) 0.3209(3) 0.3187(2) 0.0350(7) Uani 1 1 d .
C12 C 0.5314(4) 0.2922(3) 0.3335(3) 0.0452(9) Uani 1 1 d .
C13 C 0.5051(5) 0.2087(4) 0.3651(3) 0.0623(13) Uani 1 1 d .
H13 H 0.4281 0.1875 0.3754 0.075 Uiso 1 1 calc R
C14 C 0.5907(6) 0.1569(4) 0.3812(3) 0.0665(14) Uani 1 1 d .
H14 H 0.5725 0.1015 0.4030 0.080 Uiso 1 1 calc R
C15 C 0.7026(5) 0.1868(4) 0.3653(3) 0.0596(12) Uani 1 1 d .
H15 H 0.7597 0.1507 0.3763 0.072 Uiso 1 1 calc R
C16 C 0.7344(4) 0.2687(3) 0.3335(2) 0.0465(9) Uani 1 1 d .
C17 C 0.4363(4) 0.3476(4) 0.3180(3) 0.0528(11) Uani 1 1 d .
H17 H 0.4662 0.3984 0.2909 0.063 Uiso 1 1 calc R
C18 C 0.2999(5) 0.2709(5) 0.2657(4) 0.0693(14) Uani 1 1 d .
H18A H 0.3024 0.2340 0.2170 0.104 Uiso 1 1 calc R
H18B H 0.2429 0.3102 0.2562 0.104 Uiso 1 1 calc R
H18C H 0.2682 0.2199 0.2908 0.104 Uiso 1 1 calc R
C19 C 0.4348(6) 0.4107(5) 0.3940(4) 0.0750(16) Uani 1 1 d .
H19A H 0.4166 0.3641 0.4248 0.112 Uiso 1 1 calc R
H19B H 0.3684 0.4412 0.3831 0.112 Uiso 1 1 calc R
H19C H 0.5183 0.4668 0.4222 0.112 Uiso 1 1 calc R
C20 C 0.8590(5) 0.2982(5) 0.3183(3) 0.0656(14) Uani 1 1 d .
H20 H 0.8600 0.3517 0.2904 0.079 Uiso 1 1 calc R
C21 C 0.8717(8) 0.2025(7) 0.2674(4) 0.099(2) Uani 1 1 d .
H21A H 0.8826 0.1533 0.2964 0.148 Uiso 1 1 calc R
H21B H 0.9461 0.2265 0.2523 0.148 Uiso 1 1 calc R
H21C H 0.7943 0.1675 0.2216 0.148 Uiso 1 1 calc R
C22 C 0.9758(6) 0.3470(5) 0.3933(5) 0.093(2) Uani 1 1 d .
H22A H 0.9678 0.4066 0.4259 0.140 Uiso 1 1 calc R
H22B H 1.0540 0.3708 0.3816 0.140 Uiso 1 1 calc R
H22C H 0.9800 0.2944 0.4200 0.140 Uiso 1 1 calc R
C31 C 0.3932(3) 0.5074(3) 0.1729(2) 0.0330(7) Uani 1 1 d .
C32 C 0.3395(4) 0.4954(4) 0.0955(2) 0.0459(9) Uani 1 1 d .
H32 H 0.3884 0.4915 0.0633 0.055 Uiso 1 1 calc R
C33 C 0.2126(4) 0.4891(4) 0.0653(3) 0.0550(11) Uani 1 1 d .
H33 H 0.1755 0.4803 0.0124 0.066 Uiso 1 1 calc R
C34 C 0.1407(4) 0.4956(4) 0.1121(3) 0.0595(12) Uani 1 1 d .
H34 H 0.0545 0.4903 0.0910 0.071 Uiso 1 1 calc R
C35 C 0.1951(4) 0.5100(4) 0.1899(3) 0.0563(11) Uani 1 1 d .
H35 H 0.1468 0.5161 0.2222 0.068 Uiso 1 1 calc R
C36 C 0.3217(4) 0.5154(3) 0.2205(3) 0.0444(9) Uani 1 1 d .
H36 H 0.3588 0.5246 0.2734 0.053 Uiso 1 1 calc R
C41 C 0.4443(4) 0.2827(3) 0.0904(3) 0.0584(12) Uani 1 1 d .
H41 H 0.3693 0.2872 0.0990 0.070 Uiso 1 1 calc R
C42 C 0.4926(6) 0.3182(4) 0.0367(3) 0.0632(14) Uani 1 1 d .
H42 H 0.4548 0.3496 0.0017 0.076 Uiso 1 1 calc R
C43 C 0.6065(6) 0.2990(4) 0.0439(3) 0.0671(14) Uani 1 1 d .
H43 H 0.6594 0.3158 0.0148 0.081 Uiso 1 1 calc R
C44 C 0.6285(6) 0.2512(4) 0.1010(3) 0.0661(14) Uani 1 1 d .
H44 H 0.6994 0.2304 0.1179 0.079 Uiso 1 1 calc R
C45 C 0.5279(5) 0.2390(3) 0.1294(3) 0.0602(13) Uani 1 1 d .
H45 H 0.5178 0.2071 0.1679 0.072 Uiso 1 1 calc R
C51 C 1.1975(3) 0.7790(3) 0.3613(2) 0.0327(7) Uani 1 1 d .
C52 C 1.3206(4) 0.8427(3) 0.3686(2) 0.0406(8) Uani 1 1 d .
F52 F 1.3348(2) 0.92885(19) 0.34470(17) 0.0530(6) Uani 1 1 d .
C53 C 1.4302(4) 0.8218(4) 0.3978(3) 0.0492(10) Uani 1 1 d .
F53 F 1.5455(2) 0.8854(3) 0.4018(2) 0.0749(9) Uani 1 1 d .
C54 C 1.4220(4) 0.7352(4) 0.4237(3) 0.0512(10) Uani 1 1 d .
F54 F 1.5285(3) 0.7132(3) 0.4524(2) 0.0760(9) Uani 1 1 d .
C55 C 1.3036(4) 0.6707(3) 0.4195(3) 0.0461(9) Uani 1 1 d .
F55 F 1.2938(3) 0.5866(2) 0.4460(2) 0.0676(8) Uani 1 1 d .
C56 C 1.1950(3) 0.6935(3) 0.3883(2) 0.0381(8) Uani 1 1 d .
F56 F 1.0835(2) 0.6260(2) 0.38742(18) 0.0573(7) Uani 1 1 d .
C61 C 1.0389(4) 0.8114(3) 0.2364(2) 0.0396(8) Uani 1 1 d .
C62 C 1.0899(5) 0.7711(3) 0.1845(3) 0.0515(10) Uani 1 1 d .
F62 F 1.1903(3) 0.7393(2) 0.20864(16) 0.0649(7) Uani 1 1 d .
C63 C 1.0450(6) 0.7594(4) 0.1059(3) 0.0632(13) Uani 1 1 d .
F63 F 1.1000(4) 0.7196(3) 0.05967(18) 0.0906(11) Uani 1 1 d .
C64 C 0.9437(6) 0.7907(4) 0.0774(3) 0.0696(16) Uani 1 1 d .
F64 F 0.8993(4) 0.7812(3) 0.00121(18) 0.0993(13) Uani 1 1 d .
C65 C 0.8898(5) 0.8322(4) 0.1256(3) 0.0627(14) Uani 1 1 d .
F65 F 0.7894(3) 0.8618(3) 0.0972(2) 0.0908(11) Uani 1 1 d .
C66 C 0.9369(4) 0.8413(3) 0.2026(3) 0.0505(10) Uani 1 1 d .
F66 F 0.8773(2) 0.8803(2) 0.24724(17) 0.0601(7) Uani 1 1 d .
C71 C 1.1081(3) 0.9305(3) 0.3888(2) 0.0334(7) Uani 1 1 d .
C72 C 1.1366(3) 1.0283(3) 0.3758(2) 0.0371(7) Uani 1 1 d .
F72 F 1.1352(2) 1.03653(18) 0.30559(14) 0.0487(6) Uani 1 1 d .
C73 C 1.1685(4) 1.1223(3) 0.4318(3) 0.0422(8) Uani 1 1 d .
F73 F 1.1918(3) 1.21428(18) 0.41511(17) 0.0578(7) Uani 1 1 d .
C74 C 1.1769(3) 1.1223(3) 0.5058(2) 0.0412(8) Uani 1 1 d .
F74 F 1.2092(3) 1.2130(2) 0.56080(16) 0.0579(7) Uani 1 1 d .
C75 C 1.1525(4) 1.0279(3) 0.5229(2) 0.0406(8) Uani 1 1 d .
F75 F 1.1622(3) 1.0268(2) 0.59525(14) 0.0554(6) Uani 1 1 d .
C76 C 1.1178(3) 0.9357(3) 0.4647(2) 0.0361(7) Uani 1 1 d .
F76 F 1.0935(2) 0.84511(18) 0.48432(13) 0.0456(5) Uani 1 1 d .
C101 C 0.3956(8) -0.0484(5) 0.0604(5) 0.112(3) Uani 1 1 d GU
H101 H 0.4516 -0.0688 0.0380 0.134 Uiso 1 1 calc R
C102 C 0.4124(7) -0.0429(5) 0.1370(4) 0.164(4) Uani 1 1 d GU
H102 H 0.4797 -0.0596 0.1664 0.196 Uiso 1 1 calc R
C103 C 0.3296(9) -0.0128(5) 0.1702(3) 0.127(3) Uani 1 1 d GU
H103 H 0.3409 -0.0091 0.2220 0.152 Uiso 1 1 calc R
C104 C 0.2300(8) 0.0119(5) 0.1267(6) 0.148(4) Uani 1 1 d GU
H104 H 0.1740 0.0323 0.1492 0.178 Uiso 1 1 calc R
C105 C 0.2133(7) 0.0065(6) 0.0501(6) 0.151(4) Uani 1 1 d GU
H105 H 0.1460 0.0232 0.0207 0.181 Uiso 1 1 calc R
C106 C 0.2961(9) -0.0237(6) 0.0169(3) 0.158(4) Uani 1 1 d GU
H106 H 0.2848 -0.0274 -0.0349 0.190 Uiso 1 1 calc R

loop_
_atom_site_aniso_label
_atom_site_aniso_U_11
_atom_site_aniso_U_22
_atom_site_aniso_U_33
_atom_site_aniso_U_23
_atom_site_aniso_U_13
_atom_site_aniso_U_12
Zr 0.02583(16) 0.02998(17) 0.02729(16) 0.00542(12) 0.00806(12) 0.00850(12)
Cl2 0.0330(5) 0.0728(7) 0.0589(6) 0.0204(5) 0.0220(4) 0.0244(5)
Cl1 0.0445(5) 0.0493(5) 0.0373(4) 0.0204(4) 0.0141(4) 0.0097(4)
N1 0.0275(13) 0.0238(12) 0.0300(13) 0.0057(10) 0.0070(11) 0.0037(10)
C2 0.0275(15) 0.0286(15) 0.0279(15) 0.0084(12) 0.0081(12) 0.0063(12)
C3 0.0238(14) 0.0237(14) 0.0298(15) 0.0062(12) 0.0062(12) 0.0036(11)
C4 0.0269(15) 0.0280(15) 0.0293(15) 0.0072(12) 0.0079(12) 0.0060(12)
N5 0.0214(12) 0.0300(13) 0.0291(13) 0.0053(10) 0.0060(10) 0.0063(10)
C6 0.047(2) 0.0318(17) 0.0325(18) 0.0083(14) 0.0026(15) 0.0026(15)
C7 0.0279(16) 0.0287(15) 0.0321(16) 0.0095(13) 0.0076(13) 0.0090(13)
N8 0.0224(13) 0.0274(13) 0.0408(16) 0.0115(12) 0.0026(11) 0.0023(11)
C9 0.0364(19) 0.0296(17) 0.053(2) 0.0081(16) 0.0053(16) 0.0112(14)
B1 0.0227(16) 0.0275(17) 0.040(2) 0.0128(15) 0.0056(14) 0.0018(13)
C11 0.0394(18) 0.0231(15) 0.0341(17) 0.0088(13) 0.0071(14) 0.0050(13)
C12 0.052(2) 0.0299(18) 0.053(2) 0.0176(16) 0.0218(19) 0.0072(16)
C13 0.074(3) 0.045(2) 0.075(3) 0.034(2) 0.035(3) 0.011(2)
C14 0.090(4) 0.040(2) 0.068(3) 0.032(2) 0.023(3) 0.016(2)
C15 0.072(3) 0.039(2) 0.059(3) 0.023(2) 0.004(2) 0.020(2)
C16 0.050(2) 0.0368(19) 0.041(2) 0.0107(16) 0.0013(17) 0.0146(17)
C17 0.049(2) 0.050(2) 0.077(3) 0.033(2) 0.039(2) 0.0177(19)
C18 0.057(3) 0.071(3) 0.084(4) 0.035(3) 0.030(3) 0.016(3)
C19 0.081(4) 0.061(3) 0.092(4) 0.019(3) 0.046(3) 0.027(3)
C20 0.053(3) 0.074(3) 0.082(4) 0.043(3) 0.017(3) 0.035(3)
C21 0.090(5) 0.132(7) 0.093(5) 0.030(5) 0.034(4) 0.068(5)
C22 0.051(3) 0.077(4) 0.122(6) 0.019(4) -0.005(3) 0.023(3)
C31 0.0212(14) 0.0327(16) 0.0399(18) 0.0068(14) 0.0088(13) 0.0074(12)
C32 0.0311(18) 0.061(3) 0.045(2) 0.0151(19) 0.0102(16) 0.0194(17)
C33 0.033(2) 0.071(3) 0.048(2) 0.011(2) -0.0017(17) 0.022(2)
C34 0.0251(18) 0.070(3) 0.074(3) 0.011(2) 0.0058(19) 0.0232(19)
C35 0.031(2) 0.075(3) 0.065(3) 0.015(2) 0.0194(19) 0.026(2)
C36 0.0334(19) 0.054(2) 0.048(2) 0.0129(18) 0.0152(16) 0.0197(17)
C41 0.043(2) 0.037(2) 0.061(3) -0.0116(19) 0.004(2) -0.0008(17)
C42 0.084(4) 0.038(2) 0.036(2) -0.0010(17) -0.008(2) 0.014(2)
C43 0.091(4) 0.052(3) 0.046(3) -0.007(2) 0.031(3) 0.017(3)
C44 0.074(3) 0.049(3) 0.059(3) -0.007(2) 0.005(2) 0.033(2)
C45 0.084(3) 0.0297(19) 0.039(2) -0.0013(16) 0.006(2) 0.004(2)
C51 0.0268(15) 0.0292(16) 0.0355(17) 0.0050(13) 0.0073(13) 0.0074(13)
C52 0.0309(17) 0.0406(19) 0.048(2) 0.0136(16) 0.0130(15) 0.0103(15)
F52 0.0371(12) 0.0447(13) 0.0802(18) 0.0305(13) 0.0230(12) 0.0089(10)
C53 0.0303(19) 0.052(2) 0.065(3) 0.019(2) 0.0172(18) 0.0127(17)
F53 0.0280(12) 0.079(2) 0.122(3) 0.0443(19) 0.0272(15) 0.0155(13)
C54 0.0327(19) 0.061(3) 0.064(3) 0.018(2) 0.0152(18) 0.0245(19)
F54 0.0410(14) 0.089(2) 0.113(3) 0.046(2) 0.0229(16) 0.0382(15)
C55 0.043(2) 0.042(2) 0.055(2) 0.0173(18) 0.0142(18) 0.0197(17)
F55 0.0578(16) 0.0602(17) 0.100(2) 0.0467(17) 0.0242(16) 0.0319(14)
C56 0.0295(17) 0.0327(17) 0.046(2) 0.0105(15) 0.0087(15) 0.0071(14)
F56 0.0340(12) 0.0455(13) 0.094(2) 0.0387(14) 0.0172(12) 0.0101(10)
C61 0.0354(18) 0.0272(16) 0.0413(19) 0.0100(14) 0.0045(15) -0.0010(13)
C62 0.056(3) 0.037(2) 0.048(2) 0.0084(17) 0.0112(19) 0.0081(18)
F62 0.085(2) 0.0637(17) 0.0534(16) 0.0136(13) 0.0271(15) 0.0375(16)
C63 0.086(4) 0.043(2) 0.041(2) 0.0061(19) 0.018(2) 0.006(2)
F63 0.137(3) 0.081(2) 0.0463(17) 0.0066(16) 0.0338(19) 0.036(2)
C64 0.078(4) 0.051(3) 0.044(2) 0.018(2) -0.005(2) -0.005(2)
F64 0.124(3) 0.093(3) 0.0415(16) 0.0226(16) -0.0034(18) 0.012(2)
C65 0.048(3) 0.061(3) 0.059(3) 0.031(2) -0.001(2) 0.002(2)
F65 0.068(2) 0.112(3) 0.077(2) 0.050(2) -0.0068(17) 0.025(2)
C66 0.037(2) 0.045(2) 0.053(2) 0.0217(19) 0.0014(18) -0.0002(17)
F66 0.0401(13) 0.0724(18) 0.0714(18) 0.0356(15) 0.0143(12) 0.0213(13)
C71 0.0207(14) 0.0293(16) 0.0443(19) 0.0108(14) 0.0080(13) 0.0041(12)
C72 0.0321(17) 0.0321(17) 0.048(2) 0.0145(15) 0.0170(15) 0.0092(14)
F72 0.0608(15) 0.0336(11) 0.0523(14) 0.0194(10) 0.0254(12) 0.0083(10)
C73 0.0334(18) 0.0294(17) 0.061(2) 0.0130(16) 0.0176(17) 0.0075(14)
F73 0.0679(17) 0.0290(11) 0.0809(19) 0.0194(12) 0.0346(15) 0.0136(11)
C74 0.0273(17) 0.0359(18) 0.048(2) -0.0011(15) 0.0098(15) 0.0062(14)
F74 0.0538(15) 0.0425(13) 0.0645(16) -0.0052(12) 0.0221(13) 0.0129(11)
C75 0.0287(17) 0.046(2) 0.0409(19) 0.0079(16) 0.0096(14) 0.0099(15)
F75 0.0540(15) 0.0657(16) 0.0387(12) 0.0107(11) 0.0121(11) 0.0181(13)
C76 0.0245(15) 0.0347(17) 0.0426(19) 0.0113(14) 0.0060(14) 0.0071(13)
F76 0.0466(13) 0.0423(12) 0.0440(12) 0.0196(10) 0.0102(10) 0.0114(10)
C101 0.163(7) 0.064(4) 0.094(5) 0.004(3) 0.054(5) 0.027(4)
C102 0.202(8) 0.069(5) 0.171(8) 0.009(5) 0.078(7) -0.013(5)
C103 0.152(7) 0.092(5) 0.106(5) 0.037(4) 0.052(5) -0.008(5)
C104 0.156(8) 0.095(6) 0.170(8) 0.022(6) 0.077(7) 0.004(5)
C105 0.155(8) 0.106(6) 0.166(8) 0.052(6) 0.037(6) 0.024(5)
C106 0.182(9) 0.127(7) 0.145(8) 0.025(6) 0.058(7) 0.038(6)

loop_
_atom_type_symbol
_atom_type_description
_atom_type_scat_dispersion_real
_atom_type_scat_dispersion_imag
_atom_type_scat_source
C C 0.0033 0.0016 'International Tables Vol C Tables 4.2.6.8 and 6.1.1.4'
H H 0.0000 0.0000 'International Tables Vol C Tables 4.2.6.8 and 6.1.1.4'
B B 0.0013 0.0007 'International Tables Vol C Tables 4.2.6.8 and 6.1.1.4'
N N 0.0061 0.0033 'International Tables Vol C Tables 4.2.6.8 and 6.1.1.4'
F F 0.0171 0.0103 'International Tables Vol C Tables 4.2.6.8 and 6.1.1.4'
Cl Cl 0.1484 0.1585 'International Tables Vol C Tables 4.2.6.8 and 6.1.1.4'
Zr Zr -2.9673 0.5597 'International Tables Vol C Tables 4.2.6.8 and 6.1.1.4'

loop_
_geom_angle_atom_site_label_1
_geom_angle_atom_site_label_2
_geom_angle_atom_site_label_3
_geom_angle
N5 Zr N1 76.70(10)
N5 Zr Cl2 139.30(7)
N1 Zr Cl2 87.79(7)
N5 Zr C43 129.92(17)
N1 Zr C43 127.22(16)
Cl2 Zr C43 89.36(15)
N5 Zr Cl1 83.34(8)
N1 Zr Cl1 143.13(7)
Cl2 Zr Cl1 87.59(4)
C43 Zr Cl1 89.27(14)
N5 Zr C44 134.94(16)
N1 Zr C44 95.06(16)
Cl2 Zr C44 83.11(14)
C43 Zr C44 32.43(19)
Cl1 Zr C44 120.60(15)
N5 Zr C42 97.33(16)
N1 Zr C42 128.99(15)
Cl2 Zr C42 121.04(15)
C43 Zr C42 32.60(19)
Cl1 Zr C42 83.74(12)
C44 Zr C42 53.86(17)
N5 Zr C41 82.71(14)
N1 Zr C41 97.34(15)
Cl2 Zr C41 137.11(12)
C43 Zr C41 54.01(19)
Cl1 Zr C41 110.61(13)
C44 Zr C41 54.07(18)
C42 Zr C41 32.46(18)
N5 Zr C45 103.57(16)
N1 Zr C45 78.20(13)
Cl2 Zr C45 109.78(14)
C43 Zr C45 53.65(18)
Cl1 Zr C45 137.23(11)
C44 Zr C45 32.43(19)
C42 Zr C45 53.64(16)
C41 Zr C45 32.58(17)
N5 Zr C3 57.11(10)
N1 Zr C3 57.01(10)
Cl2 Zr C3 82.80(8)
C43 Zr C3 171.06(16)
Cl1 Zr C3 86.12(7)
C44 Zr C3 149.06(15)
C42 Zr C3 153.50(15)
C41 Zr C3 134.90(14)
C45 Zr C3 133.37(14)
N5 Zr C4 28.71(9)
N1 Zr C4 73.77(10)
Cl2 Zr C4 110.89(7)
C43 Zr C4 152.55(17)
Cl1 Zr C4 73.87(7)
C44 Zr C4 161.22(17)
C42 Zr C4 121.94(15)
C41 Zr C4 111.42(14)
C45 Zr C4 128.87(15)
C3 Zr C4 31.57(10)
N5 Zr C2 68.99(10)
N1 Zr C2 26.57(9)
Cl2 Zr C2 80.32(7)
C43 Zr C2 151.16(16)
Cl1 Zr C2 116.84(7)
C44 Zr C2 118.97(15)
C42 Zr C2 152.30(16)
C41 Zr C2 119.93(15)
C45 Zr C2 104.73(13)
C3 Zr C2 31.10(10)
C4 Zr C2 54.59(10)
C2 N1 C11 120.2(3)
C2 N1 Zr 100.5(2)
C11 N1 Zr 139.1(2)
N1 C2 C3 115.5(3)
N1 C2 C6 126.0(3)
C3 C2 C6 118.5(3)
N1 C2 Zr 52.96(17)
C3 C2 Zr 64.48(17)
C6 C2 Zr 168.2(3)
C7 C3 C4 119.1(3)
C7 C3 C2 117.2(3)
C4 C3 C2 121.6(3)
C7 C3 Zr 121.6(2)
C4 C3 Zr 79.29(18)
C2 C3 Zr 84.41(18)
N5 C4 C3 115.5(3)
N5 C4 C9 123.9(3)
C3 C4 C9 120.5(3)
N5 C4 Zr 55.99(17)
C3 C4 Zr 69.14(18)
C9 C4 Zr 145.9(3)
C4 N5 C31 119.7(3)
C4 N5 Zr 95.3(2)
C31 N5 Zr 137.0(2)
C2 C6 H6A 109.5
C2 C6 H6B 109.5
H6A C6 H6B 109.5
C2 C6 H6C 109.5
H6A C6 H6C 109.5
H6B C6 H6C 109.5
N8 C7 C3 174.6(4)
C7 N8 B1 167.4(4)
C4 C9 H9A 109.5
C4 C9 H9B 109.5
H9A C9 H9B 109.5
C4 C9 H9C 109.5
H9A C9 H9C 109.5
H9B C9 H9C 109.5
N8 B1 C51 109.3(3)
N8 B1 C61 101.5(3)
C51 B1 C61 116.1(3)
N8 B1 C71 106.6(3)
C51 B1 C71 106.3(3)
C61 B1 C71 116.5(3)
C12 C11 C16 122.5(3)
C12 C11 N1 117.3(3)
C16 C11 N1 120.2(3)
C11 C12 C13 117.8(4)
C11 C12 C17 123.0(3)
C13 C12 C17 119.2(4)
C14 C13 C12 120.9(5)
C14 C13 H13 119.5
C12 C13 H13 119.5
C15 C14 C13 119.6(4)
C15 C14 H14 120.2
C13 C14 H14 120.2
C14 C15 C16 122.4(4)
C14 C15 H15 118.8
C16 C15 H15 118.8
C15 C16 C11 116.7(4)
C15 C16 C20 119.7(4)
C11 C16 C20 123.6(4)
C12 C17 C19 110.4(4)
C12 C17 C18 112.5(4)
C19 C17 C18 110.8(4)
C12 C17 H17 107.7
C19 C17 H17 107.7
C18 C17 H17 107.7
C17 C18 H18A 109.5
C17 C18 H18B 109.5
H18A C18 H18B 109.5
C17 C18 H18C 109.5
H18A C18 H18C 109.5
H18B C18 H18C 109.5
C17 C19 H19A 109.5
C17 C19 H19B 109.5
H19A C19 H19B 109.5
C17 C19 H19C 109.5
H19A C19 H19C 109.5
H19B C19 H19C 109.5
C16 C20 C22 111.7(5)
C16 C20 C21 112.0(5)
C22 C20 C21 109.0(5)
C16 C20 H20 108.0
C22 C20 H20 108.0
C21 C20 H20 108.0
C20 C21 H21A 109.5
C20 C21 H21B 109.5
H21A C21 H21B 109.5
C20 C21 H21C 109.5
H21A C21 H21C 109.5
H21B C21 H21C 109.5
C20 C22 H22A 109.5
C20 C22 H22B 109.5
H22A C22 H22B 109.5
C20 C22 H22C 109.5
H22A C22 H22C 109.5
H22B C22 H22C 109.5
C32 C31 C36 120.1(3)
C32 C31 N5 121.2(3)
C36 C31 N5 118.7(3)
C31 C32 C33 119.5(4)
C31 C32 H32 120.3
C33 C32 H32 120.3
C34 C33 C32 120.6(4)
C34 C33 H33 119.7
C32 C33 H33 119.7
C33 C34 C35 119.9(4)
C33 C34 H34 120.0
C35 C34 H34 120.0
C34 C35 C36 119.8(4)
C34 C35 H35 120.1
C36 C35 H35 120.1
C31 C36 C35 120.0(4)
C31 C36 H36 120.0
C35 C36 H36 120.0
C42 C41 C45 107.5(5)
C42 C41 Zr 73.6(3)
C45 C41 Zr 74.2(3)
C42 C41 H41 126.3
C45 C41 H41 126.3
Zr C41 H41 118.0
C43 C42 C41 108.1(5)
C43 C42 Zr 72.9(3)
C41 C42 Zr 73.9(2)
C43 C42 H42 126.0
C41 C42 H42 126.0
Zr C42 H42 119.0
C44 C43 C42 108.3(5)
C44 C43 Zr 73.9(3)
C42 C43 Zr 74.5(3)
C44 C43 H43 125.9
C42 C43 H43 125.9
Zr C43 H43 117.8
C43 C44 C45 108.3(5)
C43 C44 Zr 73.7(3)
C45 C44 Zr 75.1(3)
C43 C44 H44 125.9
C45 C44 H44 125.9
Zr C44 H44 117.3
C44 C45 C41 107.9(5)
C44 C45 Zr 72.5(3)
C41 C45 Zr 73.3(2)
C44 C45 H45 126.1
C41 C45 H45 126.1
Zr C45 H45 120.0
C56 C51 C52 114.0(3)
C56 C51 B1 128.3(3)
C52 C51 B1 117.6(3)
F52 C52 C53 116.9(3)
F52 C52 C51 119.3(3)
C53 C52 C51 123.8(4)
F53 C53 C54 119.6(4)
F53 C53 C52 120.7(4)
C54 C53 C52 119.7(4)
F54 C54 C53 120.5(4)
F54 C54 C55 120.3(4)
C53 C54 C55 119.2(4)
F55 C55 C54 120.2(4)
F55 C55 C56 120.5(4)
C54 C55 C56 119.4(4)
F56 C56 C51 121.2(3)
F56 C56 C55 114.9(3)
C51 C56 C55 123.9(3)
C62 C61 C66 113.3(4)
C62 C61 B1 126.8(4)
C66 C61 B1 119.7(4)
F62 C62 C61 120.3(4)
F62 C62 C63 115.2(4)
C61 C62 C63 124.5(5)
F63 C63 C64 121.0(5)
F63 C63 C62 120.7(5)
C64 C63 C62 118.4(5)
F64 C64 C65 120.4(6)
F64 C64 C63 119.5(6)
C65 C64 C63 120.2(5)
F65 C65 C64 120.0(5)
F65 C65 C66 120.8(6)
C64 C65 C66 119.2(5)
F66 C66 C65 116.6(4)
F66 C66 C61 119.0(4)
C65 C66 C61 124.5(5)
C72 C71 C76 113.7(3)
C72 C71 B1 126.7(3)
C76 C71 B1 119.4(3)
F72 C72 C73 115.5(3)
F72 C72 C71 120.8(3)
C73 C72 C71 123.7(4)
F73 C73 C74 119.3(4)
F73 C73 C72 121.0(4)
C74 C73 C72 119.7(4)
F74 C74 C73 120.4(4)
F74 C74 C75 120.3(4)
C73 C74 C75 119.3(3)
F75 C75 C76 121.1(4)
F75 C75 C74 120.0(4)
C76 C75 C74 118.9(4)
F76 C76 C75 116.6(3)
F76 C76 C71 118.9(3)
C75 C76 C71 124.6(3)
C102 C101 C106 120.0
C102 C101 H101 120.0
C106 C101 H101 120.0
C103 C102 C101 120.0
C103 C102 H102 120.0
C101 C102 H102 120.0
C102 C103 C104 120.0
C102 C103 H103 120.0
C104 C103 H103 120.0
C105 C104 C103 120.0
C105 C104 H104 120.0
C103 C104 H104 120.0
C106 C105 C104 120.0
C106 C105 H105 120.0
C104 C105 H105 120.0
C105 C106 C101 120.0
C105 C106 H106 120.0
C101 C106 H106 120.0

loop_
_geom_bond_atom_site_label_1
_geom_bond_atom_site_label_2
_geom_bond_distance
Zr N5 2.261(3)
Zr N1 2.313(3)
Zr Cl2 2.4395(10)
Zr C43 2.469(4)
Zr Cl1 2.4701(10)
Zr C44 2.471(4)
Zr C42 2.488(4)
Zr C41 2.492(4)
Zr C45 2.503(4)
Zr C3 2.583(3)
Zr C4 2.716(3)
Zr C2 2.849(3)
N1 C2 1.296(4)
N1 C11 1.460(4)
C2 C3 1.479(4)
C2 C6 1.489(5)
C3 C7 1.409(4)
C3 C4 1.448(4)
C4 N5 1.310(4)
C4 C9 1.493(5)
N5 C31 1.438(4)
C6 H6A 0.9700
C6 H6B 0.9700
C6 H6C 0.9700
C7 N8 1.135(4)
N8 B1 1.586(4)
C9 H9A 0.9700
C9 H9B 0.9700
C9 H9C 0.9700
B1 C51 1.628(5)
B1 C61 1.632(5)
B1 C71 1.636(5)
C11 C12 1.396(6)
C11 C16 1.406(5)
C12 C13 1.400(5)
C12 C17 1.508(6)
C13 C14 1.382(8)
C13 H13 0.9400
C14 C15 1.374(8)
C14 H14 0.9400
C15 C16 1.393(6)
C15 H15 0.9400
C16 C20 1.502(7)
C17 C19 1.531(8)
C17 C18 1.534(7)
C17 H17 0.9900
C18 H18A 0.9700
C18 H18B 0.9700
C18 H18C 0.9700
C19 H19A 0.9700
C19 H19B 0.9700
C19 H19C 0.9700
C20 C22 1.526(8)
C20 C21 1.541(9)
C20 H20 0.9900
C21 H21A 0.9700
C21 H21B 0.9700
C21 H21C 0.9700
C22 H22A 0.9700
C22 H22B 0.9700
C22 H22C 0.9700
C31 C32 1.377(5)
C31 C36 1.386(5)
C32 C33 1.389(5)
C32 H32 0.9400
C33 C34 1.375(7)
C33 H33 0.9400
C34 C35 1.377(7)
C34 H34 0.9400
C35 C36 1.390(5)
C35 H35 0.9400
C36 H36 0.9400
C41 C42 1.392(8)
C41 C45 1.401(7)
C41 H41 0.9400
C42 C43 1.391(8)
C42 H42 0.9400
C43 C44 1.380(8)
C43 H43 0.9400
C44 C45 1.389(8)
C44 H44 0.9400
C45 H45 0.9400
C51 C56 1.376(5)
C51 C52 1.395(5)
C52 F52 1.340(5)
C52 C53 1.372(6)
C53 F53 1.343(5)
C53 C54 1.370(6)
C54 F54 1.347(5)
C54 C55 1.374(6)
C55 F55 1.345(5)
C55 C56 1.384(5)
C56 F56 1.352(4)
C61 C62 1.379(6)
C61 C66 1.392(6)
C62 F62 1.353(6)
C62 C63 1.389(6)
C63 F63 1.334(6)
C63 C64 1.373(8)
C64 F64 1.353(6)
C64 C65 1.361(9)
C65 F65 1.348(6)
C65 C66 1.372(7)
C66 F66 1.351(6)
C71 C72 1.388(5)
C71 C76 1.393(5)
C72 F72 1.349(4)
C72 C73 1.381(5)
C73 F73 1.343(4)
C73 C74 1.375(6)
C74 F74 1.337(4)
C74 C75 1.380(6)
C75 F75 1.344(5)
C75 C76 1.376(5)
C76 F76 1.354(4)
C101 C102 1.3900
C101 C106 1.3900
C101 H101 0.9400
C102 C103 1.3900
C102 H102 0.9400
C103 C104 1.3900
C103 H103 0.9400
C104 C105 1.3900
C104 H104 0.9400
C105 C106 1.3900
C105 H105 0.9400
C106 H106 0.9400

loop_
_geom_torsion_atom_site_label_1
_geom_torsion_atom_site_label_2
_geom_torsion_atom_site_label_3
_geom_torsion_atom_site_label_4
_geom_torsion
N5 Zr N1 C2 -69.5(2)
Cl2 Zr N1 C2 72.6(2)
C43 Zr N1 C2 160.1(3)
Cl1 Zr N1 C2 -10.4(3)
C44 Zr N1 C2 155.5(2)
C42 Zr N1 C2 -158.1(2)
C41 Zr N1 C2 -150.1(2)
C45 Zr N1 C2 -176.6(3)
C3 Zr N1 C2 -10.2(2)
C4 Zr N1 C2 -39.9(2)
N5 Zr N1 C11 117.3(3)
Cl2 Zr N1 C11 -100.6(3)
C43 Zr N1 C11 -13.1(4)
Cl1 Zr N1 C11 176.4(3)
C44 Zr N1 C11 -17.7(4)
C42 Zr N1 C11 28.7(4)
C41 Zr N1 C11 36.7(4)
C45 Zr N1 C11 10.1(4)
C3 Zr N1 C11 176.6(4)
C4 Zr N1 C11 146.9(4)
C2 Zr N1 C11 -173.2(5)
C11 N1 C2 C3 -168.4(3)
Zr N1 C2 C3 16.8(3)
C11 N1 C2 C6 9.5(5)
Zr N1 C2 C6 -165.3(3)
C11 N1 C2 Zr 174.9(4)
N5 Zr C2 N1 102.5(2)
Cl2 Zr C2 N1 -104.7(2)
C43 Zr C2 N1 -34.1(4)
Cl1 Zr C2 N1 173.04(19)
C44 Zr C2 N1 -28.2(3)
C42 Zr C2 N1 38.5(4)
C41 Zr C2 N1 34.7(3)
C45 Zr C2 N1 3.4(3)
C3 Zr C2 N1 163.2(3)
C4 Zr C2 N1 130.9(2)
N5 Zr C2 C3 -60.71(18)
N1 Zr C2 C3 -163.2(3)
Cl2 Zr C2 C3 92.09(18)
C43 Zr C2 C3 162.6(3)
Cl1 Zr C2 C3 9.8(2)
C44 Zr C2 C3 168.6(2)
C42 Zr C2 C3 -124.7(3)
C41 Zr C2 C3 -128.5(2)
C45 Zr C2 C3 -159.9(2)
C4 Zr C2 C3 -32.32(18)
N5 Zr C2 C6 -168.0(12)
N1 Zr C2 C6 89.4(12)
Cl2 Zr C2 C6 -15.2(11)
C43 Zr C2 C6 55.3(12)
Cl1 Zr C2 C6 -97.5(12)
C44 Zr C2 C6 61.3(12)
C42 Zr C2 C6 127.9(11)
C41 Zr C2 C6 124.2(11)
C45 Zr C2 C6 92.8(12)
C3 Zr C2 C6 -107.3(12)
C4 Zr C2 C6 -139.6(12)
N1 C2 C3 C7 -137.6(3)
C6 C2 C3 C7 44.4(5)
Zr C2 C3 C7 -122.8(3)
N1 C2 C3 C4 59.0(4)
C6 C2 C3 C4 -119.1(4)
Zr C2 C3 C4 73.8(3)
N1 C2 C3 Zr -14.8(3)
C6 C2 C3 Zr 167.1(3)
N5 Zr C3 C7 -137.2(3)
N1 Zr C3 C7 127.5(3)
Cl2 Zr C3 C7 35.5(2)
C43 Zr C3 C7 6.6(12)
Cl1 Zr C3 C7 -52.6(3)
C44 Zr C3 C7 99.0(4)
C42 Zr C3 C7 -120.2(4)
C41 Zr C3 C7 -168.1(3)
C45 Zr C3 C7 145.9(3)
C4 Zr C3 C7 -117.7(3)
C2 Zr C3 C7 118.6(3)
N5 Zr C3 C4 -19.49(17)
N1 Zr C3 C4 -114.8(2)
Cl2 Zr C3 C4 153.12(18)
C43 Zr C3 C4 124.3(10)
Cl1 Zr C3 C4 65.07(17)
C44 Zr C3 C4 -143.4(3)
C42 Zr C3 C4 -2.6(4)
C41 Zr C3 C4 -50.4(3)
C45 Zr C3 C4 -96.4(3)
C2 Zr C3 C4 -123.7(3)
N5 Zr C3 C2 104.2(2)
N1 Zr C3 C2 8.85(17)
Cl2 Zr C3 C2 -83.19(18)
C43 Zr C3 C2 -112.1(10)
Cl1 Zr C3 C2 -171.25(18)
C44 Zr C3 C2 -19.7(4)
C42 Zr C3 C2 121.1(3)
C41 Zr C3 C2 73.2(3)
C45 Zr C3 C2 27.3(3)
C4 Zr C3 C2 123.7(3)
C7 C3 C4 N5 152.7(3)
C2 C3 C4 N5 -44.2(4)
Zr C3 C4 N5 32.4(3)
C7 C3 C4 C9 -23.2(5)
C2 C3 C4 C9 140.0(3)
Zr C3 C4 C9 -143.5(3)
C7 C3 C4 Zr 120.3(3)
C2 C3 C4 Zr -76.5(3)
N1 Zr C4 N5 -91.9(2)
Cl2 Zr C4 N5 -173.00(18)
C43 Zr C4 N5 51.9(4)
Cl1 Zr C4 N5 106.1(2)
C44 Zr C4 N5 -36.7(5)
C42 Zr C4 N5 34.3(3)
C41 Zr C4 N5 -0.2(3)
C45 Zr C4 N5 -32.4(3)
C3 Zr C4 N5 -144.3(3)
C2 Zr C4 N5 -112.5(2)
N5 Zr C4 C3 144.3(3)
N1 Zr C4 C3 52.45(18)
Cl2 Zr C4 C3 -28.69(19)
C43 Zr C4 C3 -163.8(3)
Cl1 Zr C4 C3 -109.64(18)
C44 Zr C4 C3 107.7(5)
C42 Zr C4 C3 178.7(2)
C41 Zr C4 C3 144.1(2)
C45 Zr C4 C3 111.9(2)
C2 Zr C4 C3 31.83(17)
N5 Zr C4 C9 -101.8(5)
N1 Zr C4 C9 166.4(4)
Cl2 Zr C4 C9 85.2(4)
C43 Zr C4 C9 -49.9(6)
Cl1 Zr C4 C9 4.3(4)
C44 Zr C4 C9 -138.4(5)
C42 Zr C4 C9 -67.4(5)
C41 Zr C4 C9 -102.0(4)
C45 Zr C4 C9 -134.2(4)
C3 Zr C4 C9 113.9(5)
C2 Zr C4 C9 145.8(5)
C3 C4 N5 C31 168.9(3)
C9 C4 N5 C31 -15.4(5)
Zr C4 N5 C31 -153.9(3)
C3 C4 N5 Zr -37.1(3)
C9 C4 N5 Zr 138.6(3)
N1 Zr N5 C4 80.4(2)
Cl2 Zr N5 C4 10.1(3)
C43 Zr N5 C4 -151.8(2)
Cl1 Zr N5 C4 -68.35(19)
C44 Zr N5 C4 164.2(2)
C42 Zr N5 C4 -151.1(2)
C41 Zr N5 C4 179.8(2)
C45 Zr N5 C4 154.6(2)
C3 Zr N5 C4 21.33(19)
C2 Zr N5 C4 53.8(2)
N1 Zr N5 C31 -133.6(3)
Cl2 Zr N5 C31 156.0(3)
C43 Zr N5 C31 -5.8(4)
Cl1 Zr N5 C31 77.6(3)
C44 Zr N5 C31 -49.8(4)
C42 Zr N5 C31 -5.2(3)
C41 Zr N5 C31 -34.3(3)
C45 Zr N5 C31 -59.5(3)
C3 Zr N5 C31 167.3(4)
C4 Zr N5 C31 145.9(4)
C2 Zr N5 C31 -160.3(3)
C4 C3 C7 N8 -118(4)
C2 C3 C7 N8 78(4)
Zr C3 C7 N8 -23(4)
C3 C7 N8 B1 45(5)
C7 N8 B1 C51 -104.9(15)
C7 N8 B1 C61 18.2(16)
C7 N8 B1 C71 140.6(15)
C2 N1 C11 C12 90.4(4)
Zr N1 C11 C12 -97.3(4)
C2 N1 C11 C16 -90.4(4)
Zr N1 C11 C16 81.9(4)
C16 C11 C12 C13 0.6(6)
N1 C11 C12 C13 179.8(4)
C16 C11 C12 C17 180.0(4)
N1 C11 C12 C17 -0.8(6)
C11 C12 C13 C14 0.3(7)
C17 C12 C13 C14 -179.0(5)
C12 C13 C14 C15 -0.8(8)
C13 C14 C15 C16 0.4(8)
C14 C15 C16 C11 0.5(7)
C14 C15 C16 C20 179.3(5)
C12 C11 C16 C15 -1.0(6)
N1 C11 C16 C15 179.8(4)
C12 C11 C16 C20 -179.8(4)
N1 C11 C16 C20 1.0(6)
C11 C12 C17 C19 -110.7(5)
C13 C12 C17 C19 68.7(6)
C11 C12 C17 C18 125.1(4)
C13 C12 C17 C18 -55.6(6)
C15 C16 C20 C22 -67.8(6)
C11 C16 C20 C22 111.0(5)
C15 C16 C20 C21 54.8(6)
C11 C16 C20 C21 -126.5(5)
C4 N5 C31 C32 108.2(4)
Zr N5 C31 C32 -31.9(5)
C4 N5 C31 C36 -73.7(4)
Zr N5 C31 C36 146.2(3)
C36 C31 C32 C33 -1.4(6)
N5 C31 C32 C33 176.6(4)
C31 C32 C33 C34 0.6(7)
C32 C33 C34 C35 0.9(8)
C33 C34 C35 C36 -1.5(8)
C32 C31 C36 C35 0.8(6)
N5 C31 C36 C35 -177.2(4)
C34 C35 C36 C31 0.6(7)
N5 Zr C41 C42 116.1(3)
N1 Zr C41 C42 -168.4(3)
Cl2 Zr C41 C42 -73.7(4)
C43 Zr C41 C42 -37.0(3)
Cl1 Zr C41 C42 36.1(3)
C44 Zr C41 C42 -77.4(3)
C45 Zr C41 C42 -114.1(5)
C3 Zr C41 C42 141.9(3)
C4 Zr C41 C42 116.2(3)
C2 Zr C41 C42 176.7(3)
N5 Zr C41 C45 -129.7(3)
N1 Zr C41 C45 -54.2(3)
Cl2 Zr C41 C45 40.4(4)
C43 Zr C41 C45 77.1(3)
Cl1 Zr C41 C45 150.2(3)
C44 Zr C41 C45 36.7(3)
C42 Zr C41 C45 114.1(5)
C3 Zr C41 C45 -103.9(3)
C4 Zr C41 C45 -129.6(3)
C2 Zr C41 C45 -69.1(3)
C45 C41 C42 C43 -1.5(5)
Zr C41 C42 C43 65.5(3)
C45 C41 C42 Zr -67.0(3)
N5 Zr C42 C43 -179.1(3)
N1 Zr C42 C43 -100.3(4)
Cl2 Zr C42 C43 15.1(4)
Cl1 Zr C42 C43 98.5(3)
C44 Zr C42 C43 -37.1(3)
C41 Zr C42 C43 -115.2(4)
C45 Zr C42 C43 -77.6(4)
C3 Zr C42 C43 166.6(3)
C4 Zr C42 C43 165.1(3)
C2 Zr C42 C43 -121.3(4)
N5 Zr C42 C41 -63.9(3)
N1 Zr C42 C41 14.9(4)
Cl2 Zr C42 C41 130.3(3)
C43 Zr C42 C41 115.2(4)
Cl1 Zr C42 C41 -146.3(3)
C44 Zr C42 C41 78.1(3)
C45 Zr C42 C41 37.6(3)
C3 Zr C42 C41 -78.2(4)
C4 Zr C42 C41 -79.7(3)
C2 Zr C42 C41 -6.1(5)
C41 C42 C43 C44 0.5(5)
Zr C42 C43 C44 66.7(3)
C41 C42 C43 Zr -66.1(3)
N5 Zr C43 C44 -113.6(4)
N1 Zr C43 C44 -8.6(4)
Cl2 Zr C43 C44 78.1(4)
Cl1 Zr C43 C44 165.7(4)
C42 Zr C43 C44 -114.8(5)
C41 Zr C43 C44 -77.9(4)
C45 Zr C43 C44 -37.3(3)
C3 Zr C43 C44 106.7(10)
C4 Zr C43 C44 -143.1(4)
C2 Zr C43 C44 9.8(6)
N5 Zr C43 C42 1.2(4)
N1 Zr C43 C42 106.2(3)
Cl2 Zr C43 C42 -167.1(3)
Cl1 Zr C43 C42 -79.5(3)
C44 Zr C43 C42 114.8(5)
C41 Zr C43 C42 36.9(3)
C45 Zr C43 C42 77.6(4)
C3 Zr C43 C42 -138.5(9)
C4 Zr C43 C42 -28.3(5)
C2 Zr C43 C42 124.6(4)
C42 C43 C44 C45 0.6(5)
Zr C43 C44 C45 67.7(3)
C42 C43 C44 Zr -67.1(3)
N5 Zr C44 C43 96.9(4)
N1 Zr C44 C43 173.1(4)
Cl2 Zr C44 C43 -99.7(4)
Cl1 Zr C44 C43 -16.7(4)
C42 Zr C44 C43 37.3(3)
C41 Zr C44 C43 77.7(4)
C45 Zr C44 C43 114.6(5)
C3 Zr C44 C43 -163.2(3)
C4 Zr C44 C43 120.8(5)
C2 Zr C44 C43 -174.6(3)
N5 Zr C44 C45 -17.7(4)
N1 Zr C44 C45 58.5(3)
Cl2 Zr C44 C45 145.7(3)
C43 Zr C44 C45 -114.6(5)
Cl1 Zr C44 C45 -131.3(3)
C42 Zr C44 C45 -77.3(3)
C41 Zr C44 C45 -36.9(3)
C3 Zr C44 C45 82.2(4)
C4 Zr C44 C45 6.2(6)
C2 Zr C44 C45 70.8(3)
C43 C44 C45 C41 -1.6(5)
Zr C44 C45 C41 65.2(3)
C43 C44 C45 Zr -66.8(3)
C42 C41 C45 C44 1.9(5)
Zr C41 C45 C44 -64.7(3)
C42 C41 C45 Zr 66.6(3)
N5 Zr C45 C44 167.2(3)
N1 Zr C45 C44 -119.8(3)
Cl2 Zr C45 C44 -36.5(3)
C43 Zr C45 C44 37.3(3)
Cl1 Zr C45 C44 72.3(4)
C42 Zr C45 C44 78.0(3)
C41 Zr C45 C44 115.5(4)
C3 Zr C45 C44 -135.5(3)
C4 Zr C45 C44 -177.4(3)
C2 Zr C45 C44 -121.3(3)
N5 Zr C45 C41 51.7(3)
N1 Zr C45 C41 124.7(3)
Cl2 Zr C45 C41 -152.0(3)
C43 Zr C45 C41 -78.3(3)
Cl1 Zr C45 C41 -43.2(4)
C44 Zr C45 C41 -115.5(4)
C42 Zr C45 C41 -37.5(3)
C3 Zr C45 C41 109.0(3)
C4 Zr C45 C41 67.0(3)
C2 Zr C45 C41 123.1(3)
N8 B1 C51 C56 -1.0(5)
C61 B1 C51 C56 -114.9(4)
C71 B1 C51 C56 113.7(4)
N8 B1 C51 C52 -177.3(3)
C61 B1 C51 C52 68.8(4)
C71 B1 C51 C52 -62.5(4)
C56 C51 C52 F52 -179.5(3)
B1 C51 C52 F52 -2.7(5)
C56 C51 C52 C53 1.8(6)
B1 C51 C52 C53 178.6(4)
F52 C52 C53 F53 -0.1(7)
C51 C52 C53 F53 178.7(4)
F52 C52 C53 C54 179.6(4)
C51 C52 C53 C54 -1.7(7)
F53 C53 C54 F54 -0.6(7)
C52 C53 C54 F54 179.8(4)
F53 C53 C54 C55 179.8(4)
C52 C53 C54 C55 0.2(7)
F54 C54 C55 F55 1.8(7)
C53 C54 C55 F55 -178.6(4)
F54 C54 C55 C56 -178.5(4)
C53 C54 C55 C56 1.1(7)
C52 C51 C56 F56 177.9(4)
B1 C51 C56 F56 1.6(6)
C52 C51 C56 C55 -0.4(6)
B1 C51 C56 C55 -176.8(4)
F55 C55 C56 F56 0.3(6)
C54 C55 C56 F56 -179.4(4)
F55 C55 C56 C51 178.8(4)
C54 C55 C56 C51 -0.9(7)
N8 B1 C61 C62 -113.2(4)
C51 B1 C61 C62 5.1(5)
C71 B1 C61 C62 131.5(4)
N8 B1 C61 C66 61.0(4)
C51 B1 C61 C66 179.3(3)
C71 B1 C61 C66 -54.3(4)
C66 C61 C62 F62 179.5(4)
B1 C61 C62 F62 -5.9(6)
C66 C61 C62 C63 -0.8(6)
B1 C61 C62 C63 173.8(4)
F62 C62 C63 F63 -0.2(7)
C61 C62 C63 F63 -180.0(4)
F62 C62 C63 C64 -179.6(4)
C61 C62 C63 C64 0.7(7)
F63 C63 C64 F64 -0.2(7)
C62 C63 C64 F64 179.2(4)
F63 C63 C64 C65 -179.2(5)
C62 C63 C64 C65 0.1(7)
F64 C64 C65 F65 1.6(7)
C63 C64 C65 F65 -179.3(5)
F64 C64 C65 C66 -179.8(4)
C63 C64 C65 C66 -0.7(7)
F65 C65 C66 F66 0.4(6)
C64 C65 C66 F66 -178.2(4)
F65 C65 C66 C61 179.1(4)
C64 C65 C66 C61 0.6(7)
C62 C61 C66 F66 178.9(3)
B1 C61 C66 F66 4.0(5)
C62 C61 C66 C65 0.2(6)
B1 C61 C66 C65 -174.8(4)
N8 B1 C71 C72 -130.3(3)
C51 B1 C71 C72 113.1(4)
C61 B1 C71 C72 -18.0(5)
N8 B1 C71 C76 55.5(4)
C51 B1 C71 C76 -61.0(4)
C61 B1 C71 C76 167.8(3)
C76 C71 C72 F72 178.0(3)
B1 C71 C72 F72 3.6(5)
C76 C71 C72 C73 -1.6(5)
B1 C71 C72 C73 -176.0(3)
F72 C72 C73 F73 2.2(5)
C71 C72 C73 F73 -178.2(3)
F72 C72 C73 C74 -177.7(3)
C71 C72 C73 C74 1.9(6)
F73 C73 C74 F74 -0.7(6)
C72 C73 C74 F74 179.2(3)
F73 C73 C74 C75 179.7(3)
C72 C73 C74 C75 -0.4(6)
F74 C74 C75 F75 -0.5(5)
C73 C74 C75 F75 179.1(3)
F74 C74 C75 C76 179.1(3)
C73 C74 C75 C76 -1.3(5)
F75 C75 C76 F76 0.4(5)
C74 C75 C76 F76 -179.3(3)
F75 C75 C76 C71 -178.7(3)
C74 C75 C76 C71 1.6(6)
C72 C71 C76 F76 -179.3(3)
B1 C71 C76 F76 -4.4(5)
C72 C71 C76 C75 -0.2(5)
B1 C71 C76 C75 174.7(3)
C106 C101 C102 C103 0.0
C101 C102 C103 C104 0.0
C102 C103 C104 C105 0.0
C103 C104 C105 C106 0.0
C104 C105 C106 C101 0.0
C102 C101 C106 C105 0.0
